data_2101087
loop_
_publ_author_name
'Prout, K.'
'Bannister, C.'
'Burns, K.'
'Chen, M.'
'Warrington, B. H.'
'Vinter, J. G.'

_publ_section_title
;
 Crystal and molecular structures of pyridazinone cardiovascular agents
;
_journal_issue 1
_journal_name_full 'Acta Crystallographica Section B'
_journal_page_first 71
_journal_page_last 85
_journal_paper_doi 10.1107/S0108768193005713
_journal_volume 50
_journal_year 1994
_chemical_formula_sum 'C12 H12 N2 O3'
_chemical_formula_weight 232.24
_symmetry_cell_setting monoclinic
_symmetry_space_group_name_Hall '-P 2ybc'
_symmetry_space_group_name_H-M 'P 1 21/c 1'
_cell_angle_alpha 90.0
_cell_angle_beta 113.71
_cell_angle_gamma 90.0
_cell_formula_units_Z 4
_cell_length_a 10.128(3)
_cell_length_b 11.035(4)
_cell_length_c 11.198(4)
_cell_volume 1145.9(7)
_diffrn_radiation_type MoK\a
_diffrn_radiation_wavelength 0.71073
_exptl_absorpt_coefficient_mu 0.106
_exptl_crystal_density_diffrn 1.35
_exptl_crystal_F_000 488
_cod_data_source_file ha0118.cif
_cod_data_source_block ha0118a
_cod_original_cell_volume 1145.87
_cod_database_code 2101087

loop_
_atom_site_label
_atom_site_fract_x
_atom_site_fract_y
_atom_site_fract_z
_atom_site_U_iso_or_equiv
N(1) .2225(3) .0278(2) .5773(3) .0510
N(2) .1470(3) -.0198(3) .4573(3) .0523
C(3) .0663(4) .0414(3) .3468(3) .0508
C(4) .0617(4) .1700(3) .3622(3) .0511
C(5) .1337(4) .2194(3) .4806(3) .0495
C(6) .2169(4) .1450(3) .5894(3) .0464
O(7) .0046(3) -.0181(2) .2439(2) .0581
C(8) .3024(4) .1955(3) .7202(3) .0499
C(9) .3520(4) .1195(3) .8300(4) .0566
C(10) .4368(4) .1652(4) .9508(4) .0614
C(11) .4751(5) .2858(4) .9670(4) .0628
C(12) .4269(5) .3616(4) .8620(4) .0655
C(13) .3398(4) .3177(3) .7377(4) .0569
C(1s) .2715(5) -.3276(4) .6661(4) .0630
C(2s) .1903(4) -.3491(3) .5229(3) .0527
O(3s) .1544(4) -.2709(2) .4412(3) .0641
O(4s) .1600(3) -.4633(2) .4922(3) .0612
H(1) .530(4) .316(4) 1.051(4) ?
H(2) .466(4) .105(4) 1.021(4) ?
H(3) .328(4) .029(4) .821(4) ?
H(4) .306(4) .372(3) .658(4) ?
H(5) .450(4) .444(3) .869(4) ?
H(6) .158(4) -.107(3) .459(3) ?
H(7) .014(4) .217(3) .287(3) ?
H(8) .138(3) .305(3) .492(3) ?
H(9) .296(5) -.240(4) .690(5) ?
H(10) .219(6) -.362(4) .716(5) ?
H(11) .362(8) -.377(6) .702(6) ?
H(12) .097(5) -.471(4) .402(5) ?

loop_
_geom_angle_atom_site_label_1
_geom_angle_atom_site_label_2
_geom_angle_atom_site_label_3
_geom_angle
C(12) C(11) C(10) 119.7(4)
C(11) C(10) C(9) 121.0(4)
C(10) C(9) C(8) 120.3(4)
C(9) C(8) C(13) 118.3(3)
C(8) C(13) C(12) 120.1(4)
C(13) C(12) C(11) 120.6(4)
N(1) C(6) C(5) 121.1(3)
C(6) N(1) N(2) 117.2(3)
N(1) N(2) C(3) 127.1(3)
N(2) C(3) C(4) 114.8(3)
C(3) C(4) C(5) 119.3(3)
C(4) C(5) C(6) 120.5(3)
N(2) C(3) O(7) 118.2(3)
C(4) C(3) O(7) 127.0(3)
N(1) C(6) C(8) 116.4(3)
C(5) C(6) C(8) 122.5(3)
C(6) C(8) C(9) 120.2(3)
C(6) C(8) C(13) 121.4(3)

loop_
_geom_bond_atom_site_label_1
_geom_bond_atom_site_label_2
_geom_bond_distance
C(11) C(10) 1.377(6)
C(10) C(9) 1.374(5)
C(9) C(8) 1.403(5)
C(8) C(13) 1.393(5)
C(13) C(12) 1.401(5)
C(12) C(11) 1.364(6)
C(6) C(8) 1.479(5)
C(6) N(1) 1.304(4)
N(1) N(2) 1.356(4)
N(2) C(3) 1.358(4)
C(3) O(7) 1.253(4)
C(3) C(4) 1.432(5)
C(4) C(5) 1.345(5)
C(5) C(6) 1.429(4)
N(2) H(6) .97
C(4) H(7) .94
C(5) H(8) .96
C(9) H(3) 1.02
C(10) H(2) .98
C(11) H(1) .94
C(12) H(5) .94
C(13) H(4) 1.01
C(1s) C(2s) 1.50
C(1s) H(9) 1.01
C(1s) H(10) .98
C(1s) H(11) 1.00
C(2s) O(3s) 1.20
C(2s) O(4s) 1.31
O(4s) H(12) .95
